data_4109118
loop_
_publ_author_name
'Masaki Kawano'
'Katsuyuki Hirai'
'Hideo Tomioka'
'Yuji Ohashi'

_publ_contact_author 'Masaki Kawano'
_publ_contact_author_email mkawano@chem.titech.ac.jp
_publ_section_title
;
 Structure Determination of Triplet Diphenylcarbenes by in Situ X-ray
 Crystallographic Analysis
;
_journal_name_full 'Journal of the American Chemical Society'
_journal_page_first 2383
_journal_page_last 2391
_journal_paper_doi 10.1021/ja067306b
_journal_volume 129
_journal_year 2007
_chemical_formula_sum 'C13 H4 Br6 N2'
_chemical_formula_weight 667.64
_chemical_name_systematic
; 
 ? 
;
_space_group_IT_number 14
_symmetry_cell_setting monoclinic
_symmetry_space_group_name_Hall '-P 2yn'
_symmetry_space_group_name_H-M 'P 1 21/n 1'
_atom_sites_solution_hydrogens geom
_atom_sites_solution_primary direct
_atom_sites_solution_secondary difmap
_audit_creation_method SHELXL-97
_cell_angle_alpha 90.00
_cell_angle_beta 91.960(1)
_cell_angle_gamma 90.00
_cell_formula_units_Z 4
_cell_length_a 9.9130(2)
_cell_length_b 13.1154(3)
_cell_length_c 12.6473(2)
_cell_measurement_reflns_used 7756
_cell_measurement_temperature 80(2)
_cell_measurement_theta_max 25
_cell_measurement_theta_min 2
_cell_volume 1643.35(6)
_computing_cell_refinement 'Siemens SMART'
_computing_data_collection 'Siemens SMART'
_computing_data_reduction 'Siemens SAINT & SADABS'
_computing_molecular_graphics 'Siemens XP'
_computing_publication_material 'Siemens SHELXTL'
_computing_structure_refinement 'SHELXL-97 (Sheldrick, 1997)'
_computing_structure_solution 'SHELXS-97 (Sheldrick, 1990)'
_diffrn_ambient_temperature 80(2)
_diffrn_measured_fraction_theta_full 0.993
_diffrn_measured_fraction_theta_max 0.993
_diffrn_measurement_device_type 'Siemens SMART CCD area detector system'
_diffrn_measurement_method 'omega scan'
_diffrn_radiation_monochromator graphite
_diffrn_radiation_source 'rotating anode'
_diffrn_radiation_type MoK\a
_diffrn_radiation_wavelength 0.71073
_diffrn_reflns_av_R_equivalents 0.0505
_diffrn_reflns_av_sigmaI/netI 0.0330
_diffrn_reflns_limit_h_max 17
_diffrn_reflns_limit_h_min -17
_diffrn_reflns_limit_k_max 23
_diffrn_reflns_limit_k_min -23
_diffrn_reflns_limit_l_max 22
_diffrn_reflns_limit_l_min -22
_diffrn_reflns_number 68112
_diffrn_reflns_theta_full 40.00
_diffrn_reflns_theta_max 40.00
_diffrn_reflns_theta_min 2.24
_exptl_absorpt_coefficient_mu 14.651
_exptl_absorpt_correction_T_max 0.1409
_exptl_absorpt_correction_T_min 0.0673
_exptl_absorpt_correction_type multi-scan
_exptl_absorpt_process_details SADABS
_exptl_crystal_density_diffrn 2.699
_exptl_crystal_F_000 1224
_exptl_crystal_size_max 0.40
_exptl_crystal_size_mid 0.22
_exptl_crystal_size_min 0.22
_refine_diff_density_max 1.050
_refine_diff_density_min -1.894
_refine_diff_density_rms 0.191
_refine_ls_extinction_method none
_refine_ls_goodness_of_fit_ref 1.039
_refine_ls_hydrogen_treatment ride
_refine_ls_matrix_type full
_refine_ls_number_parameters 190
_refine_ls_number_reflns 10105
_refine_ls_number_restraints 0
_refine_ls_restrained_S_all 1.039
_refine_ls_R_factor_all 0.0483
_refine_ls_R_factor_gt 0.0305
_refine_ls_shift/su_max 0.002
_refine_ls_shift/su_mean 0.000
_refine_ls_structure_factor_coef Fsqd
_refine_ls_weighting_details 'calc w=1/[\s^2^(Fo^2^)+(0.0337P)^2^+0.0434P] where P=(Fo^2^+2Fc^2^)/3'
_refine_ls_weighting_scheme calc
_refine_ls_wR_factor_gt 0.0618
_refine_ls_wR_factor_ref 0.0656
_reflns_number_gt 7819
_reflns_number_total 10105
_reflns_threshold_expression >2sigma(I)
_cod_data_source_file ja067306bsi20061011_075725_1.cif
_cod_data_source_block (PhBr3)3CN2_(2)
_cod_database_code 4109118

loop_
_symmetry_equiv_pos_as_xyz
'x, y, z'
'-x+1/2, y+1/2, -z+1/2'
'-x, -y, -z'
'x-1/2, -y-1/2, z-1/2'

loop_
_atom_site_label
_atom_site_type_symbol
_atom_site_fract_x
_atom_site_fract_y
_atom_site_fract_z
_atom_site_U_iso_or_equiv
_atom_site_adp_type
_atom_site_occupancy
_atom_site_symmetry_multiplicity
_atom_site_calc_flag
_atom_site_refinement_flags
N1 N 0.19493(15) 0.09982(11) 0.87449(11) 0.0113(2) Uani 1 1 d .
N2 N 0.20271(17) 0.01400(12) 0.88467(13) 0.0160(3) Uani 1 1 d .
C1 C 0.18726(16) 0.20056(12) 0.86469(12) 0.0103(2) Uani 1 1 d .
C11 C 0.14846(16) 0.24080(12) 0.75953(12) 0.0102(2) Uani 1 1 d .
C12 C 0.20859(16) 0.20825(12) 0.66591(13) 0.0108(2) Uani 1 1 d .
C13 C 0.17264(17) 0.24719(13) 0.56637(13) 0.0125(3) Uani 1 1 d .
H13A H 0.2148 0.2231 0.5048 0.015 Uiso 1 1 calc R
C14 C 0.07358(17) 0.32207(13) 0.55928(13) 0.0117(3) Uani 1 1 d .
C15 C 0.00871(17) 0.35674(13) 0.64823(13) 0.0123(3) Uani 1 1 d .
H15A H -0.0598 0.4073 0.6422 0.015 Uiso 1 1 calc R
C16 C 0.04657(16) 0.31557(13) 0.74633(12) 0.0109(2) Uani 1 1 d .
Br1 Br 0.350526(18) 0.110458(14) 0.667771(14) 0.01406(3) Uani 1 1 d .
Br2 Br 0.028614(19) 0.377599(14) 0.425418(14) 0.01567(4) Uani 1 1 d .
Br3 Br -0.048555(19) 0.364302(14) 0.864035(14) 0.01531(4) Uani 1 1 d .
C21 C 0.22078(16) 0.25916(12) 0.96199(12) 0.0100(2) Uani 1 1 d .
C22 C 0.31507(17) 0.34010(13) 0.96361(13) 0.0116(3) Uani 1 1 d .
C23 C 0.34989(18) 0.39397(13) 1.05533(14) 0.0130(3) Uani 1 1 d .
H23A H 0.4119 0.4491 1.0535 0.016 Uiso 1 1 calc R
C24 C 0.29215(18) 0.36548(13) 1.14994(13) 0.0127(3) Uani 1 1 d .
C25 C 0.19800(17) 0.28695(13) 1.15409(13) 0.0118(3) Uani 1 1 d .
H25A H 0.1593 0.2681 1.2189 0.014 Uiso 1 1 calc R
C26 C 0.16241(16) 0.23679(12) 1.05984(12) 0.0101(2) Uani 1 1 d .
Br4 Br 0.404627(19) 0.377651(14) 0.839557(14) 0.01464(3) Uani 1 1 d .
Br5 Br 0.345075(19) 0.436438(15) 1.275118(14) 0.01720(4) Uani 1 1 d .
Br6 Br 0.021750(17) 0.139484(13) 1.066577(13) 0.01196(3) Uani 1 1 d .

loop_
_atom_site_aniso_label
_atom_site_aniso_U_11
_atom_site_aniso_U_22
_atom_site_aniso_U_33
_atom_site_aniso_U_23
_atom_site_aniso_U_13
_atom_site_aniso_U_12
N1 0.0128(6) 0.0111(5) 0.0100(5) 0.0000(4) 0.0020(4) -0.0012(5)
N2 0.0193(7) 0.0121(6) 0.0168(6) 0.0003(5) 0.0024(5) -0.0016(5)
C1 0.0124(6) 0.0087(6) 0.0098(6) 0.0004(4) 0.0025(5) -0.0014(5)
C11 0.0104(6) 0.0113(6) 0.0089(6) 0.0004(5) 0.0021(5) -0.0011(5)
C12 0.0099(6) 0.0114(6) 0.0111(6) 0.0002(5) 0.0016(5) -0.0004(5)
C13 0.0128(7) 0.0143(7) 0.0105(6) -0.0003(5) 0.0019(5) -0.0009(5)
C14 0.0120(6) 0.0139(7) 0.0092(6) 0.0014(5) 0.0013(5) -0.0016(5)
C15 0.0124(6) 0.0118(6) 0.0126(6) 0.0027(5) 0.0015(5) -0.0006(5)
C16 0.0117(6) 0.0111(6) 0.0101(6) 0.0007(5) 0.0035(5) -0.0004(5)
Br1 0.01409(7) 0.01504(7) 0.01321(7) 0.00027(5) 0.00296(5) 0.00271(6)
Br2 0.01741(8) 0.01830(8) 0.01133(7) 0.00362(5) 0.00074(5) 0.00027(6)
Br3 0.01639(8) 0.01702(8) 0.01285(7) 0.00112(5) 0.00544(5) 0.00421(6)
C21 0.0115(6) 0.0095(6) 0.0091(6) 0.0008(4) 0.0016(5) -0.0014(5)
C22 0.0130(6) 0.0102(6) 0.0120(6) 0.0006(5) 0.0049(5) -0.0022(5)
C23 0.0139(7) 0.0117(6) 0.0135(6) -0.0021(5) 0.0030(5) -0.0038(5)
C24 0.0128(6) 0.0142(7) 0.0111(6) -0.0039(5) 0.0018(5) -0.0018(5)
C25 0.0119(6) 0.0130(6) 0.0106(6) -0.0003(5) 0.0022(5) -0.0010(5)
C26 0.0109(6) 0.0093(6) 0.0104(6) 0.0010(4) 0.0022(5) -0.0020(5)
Br4 0.01701(8) 0.01443(7) 0.01280(7) 0.00167(5) 0.00491(5) -0.00513(6)
Br5 0.01636(8) 0.02158(9) 0.01381(7) -0.00712(6) 0.00278(6) -0.00498(6)
Br6 0.01266(7) 0.01205(7) 0.01138(6) 0.00079(5) 0.00339(5) -0.00336(5)

loop_
_atom_type_symbol
_atom_type_description
_atom_type_scat_dispersion_real
_atom_type_scat_dispersion_imag
_atom_type_scat_source
C C 0.0033 0.0016 'International Tables Vol C Tables 4.2.6.8 and 6.1.1.4'
H H 0.0000 0.0000 'International Tables Vol C Tables 4.2.6.8 and 6.1.1.4'
N N 0.0061 0.0033 'International Tables Vol C Tables 4.2.6.8 and 6.1.1.4'
Br Br -0.2901 2.4595 'International Tables Vol C Tables 4.2.6.8 and 6.1.1.4'

loop_
_geom_angle_atom_site_label_1
_geom_angle_atom_site_label_2
_geom_angle_atom_site_label_3
_geom_angle
N2 N1 C1 178.71(18)
N1 C1 C11 116.99(14)
N1 C1 C21 115.37(14)
C11 C1 C21 127.64(14)
C12 C11 C16 115.58(14)
C12 C11 C1 123.10(15)
C16 C11 C1 121.32(14)
C13 C12 C11 123.05(15)
C13 C12 Br1 115.10(12)
C11 C12 Br1 121.82(12)
C14 C13 C12 118.40(15)
C13 C14 C15 121.60(15)
C13 C14 Br2 118.46(12)
C15 C14 Br2 119.94(13)
C14 C15 C16 118.40(16)
C15 C16 C11 122.95(15)
C15 C16 Br3 116.21(12)
C11 C16 Br3 120.84(12)
C22 C21 C26 115.65(14)
C22 C21 C1 122.12(14)
C26 C21 C1 122.22(14)
C23 C22 C21 122.56(15)
C23 C22 Br4 116.65(12)
C21 C22 Br4 120.76(12)
C22 C23 C24 118.80(15)
C25 C24 C23 121.72(15)
C25 C24 Br5 119.91(13)
C23 C24 Br5 118.37(13)
C24 C25 C26 117.82(15)
C25 C26 C21 123.38(15)
C25 C26 Br6 116.36(12)
C21 C26 Br6 120.18(12)

loop_
_geom_bond_atom_site_label_1
_geom_bond_atom_site_label_2
_geom_bond_distance
N1 N2 1.135(2)
N1 C1 1.329(2)
C1 C11 1.470(2)
C1 C21 1.479(2)
C11 C12 1.410(2)
C11 C16 1.414(2)
C12 C13 1.394(2)
C12 Br1 1.9034(16)
C13 C14 1.390(2)
C14 C15 1.391(2)
C14 Br2 1.8824(16)
C15 C16 1.393(2)
C16 Br3 1.9000(16)
C21 C22 1.414(2)
C21 C26 1.415(2)
C22 C23 1.392(2)
C22 Br4 1.8941(16)
C23 C24 1.395(2)
C24 C25 1.392(2)
C24 Br5 1.8950(16)
C25 C26 1.396(2)
C26 Br6 1.8943(16)

loop_
_geom_torsion_atom_site_label_1
_geom_torsion_atom_site_label_2
_geom_torsion_atom_site_label_3
_geom_torsion_atom_site_label_4
_geom_torsion
N2 N1 C1 C11 167(8)
N2 N1 C1 C21 -12(8)
N1 C1 C11 C12 -48.5(2)
C21 C1 C11 C12 130.76(18)
N1 C1 C11 C16 131.38(17)
C21 C1 C11 C16 -49.4(2)
C16 C11 C12 C13 0.8(2)
C1 C11 C12 C13 -179.35(16)
C16 C11 C12 Br1 178.50(12)
C1 C11 C12 Br1 -1.6(2)
C11 C12 C13 C14 0.5(3)
Br1 C12 C13 C14 -177.38(12)
C12 C13 C14 C15 -1.4(3)
C12 C13 C14 Br2 178.18(12)
C13 C14 C15 C16 0.9(3)
Br2 C14 C15 C16 -178.61(13)
C14 C15 C16 C11 0.5(3)
C14 C15 C16 Br3 -178.78(12)
C12 C11 C16 C15 -1.3(2)
C1 C11 C16 C15 178.87(16)
C12 C11 C16 Br3 177.93(12)
C1 C11 C16 Br3 -1.9(2)
N1 C1 C21 C22 128.99(17)
C11 C1 C21 C22 -50.3(2)
N1 C1 C21 C26 -49.9(2)
C11 C1 C21 C26 130.86(17)
C26 C21 C22 C23 0.7(2)
C1 C21 C22 C23 -178.30(16)
C26 C21 C22 Br4 178.78(12)
C1 C21 C22 Br4 -0.2(2)
C21 C22 C23 C24 1.6(3)
Br4 C22 C23 C24 -176.56(14)
C22 C23 C24 C25 -2.0(3)
C22 C23 C24 Br5 177.89(13)
C23 C24 C25 C26 0.0(3)
Br5 C24 C25 C26 -179.87(13)
C24 C25 C26 C21 2.5(3)
C24 C25 C26 Br6 -174.19(13)
C22 C21 C26 C25 -2.8(2)
C1 C21 C26 C25 176.17(16)
C22 C21 C26 Br6 173.78(12)
C1 C21 C26 Br6 -7.3(2)

loop_
_cod_related_entry_id
_cod_related_entry_database
_cod_related_entry_code
1 ChemSpider 29322234
